data_4083288
loop_
_publ_author_name
'Barrett, Brittany J.'
'Iluc, Vlad M.'

_publ_section_title
;
 Group 10 Metal Complexes Supported by Pincer Ligands with an Olefinic
 Backbone
;
_journal_issue 10
_journal_name_full Organometallics
_journal_page_first 2565
_journal_paper_doi 10.1021/om500256r
_journal_volume 33
_journal_year 2014
_chemical_formula_sum 'C56 H84 Cl6 Ni3 P4'
_chemical_formula_weight 1269.94
_chemical_name_systematic
; 
 ? 
;
_space_group_IT_number 2
_symmetry_cell_setting triclinic
_symmetry_space_group_name_Hall '-P 1'
_symmetry_space_group_name_H-M 'P -1'
_atom_sites_solution_hydrogens geom
_atom_sites_solution_primary direct
_atom_sites_solution_secondary difmap
_audit_creation_method SHELXL-97
_cell_angle_alpha 96.367(2)
_cell_angle_beta 116.335(2)
_cell_angle_gamma 114.271(2)
_cell_formula_units_Z 2
_cell_length_a 16.385(3)
_cell_length_b 16.756(3)
_cell_length_c 17.013(3)
_cell_measurement_temperature 120(2)
_cell_volume 3561.8(11)
_computing_structure_refinement 'SHELXL-97 (Sheldrick, 1997)'
_computing_structure_solution 'SHELXS-97 (Sheldrick, 1990)'
_diffrn_ambient_temperature 120(2)
_diffrn_measured_fraction_theta_full 1.000
_diffrn_measured_fraction_theta_max 1.000
_diffrn_radiation_monochromator graphite
_diffrn_radiation_source 'fine-focus sealed tube'
_diffrn_radiation_type MoK\a
_diffrn_radiation_wavelength 0.71073
_diffrn_reflns_av_R_equivalents 0.0482
_diffrn_reflns_av_sigmaI/netI 0.0670
_diffrn_reflns_limit_h_max 19
_diffrn_reflns_limit_h_min -19
_diffrn_reflns_limit_k_max 19
_diffrn_reflns_limit_k_min -19
_diffrn_reflns_limit_l_max 20
_diffrn_reflns_limit_l_min -20
_diffrn_reflns_number 36668
_diffrn_reflns_theta_full 25.00
_diffrn_reflns_theta_max 25.00
_diffrn_reflns_theta_min 1.43
_exptl_absorpt_coefficient_mu 1.129
_exptl_absorpt_correction_T_max 0.7461
_exptl_absorpt_correction_T_min 0.6904
_exptl_absorpt_correction_type multi-scan
_exptl_absorpt_process_details 'Bruker AXS area detector scaling and absorption correction'
_exptl_crystal_density_diffrn 1.184
_exptl_crystal_density_method 'not measured'
_exptl_crystal_F_000 1332
_exptl_crystal_size_max 0.20
_exptl_crystal_size_mid 0.15
_exptl_crystal_size_min 0.13
_refine_diff_density_max 0.431
_refine_diff_density_min -0.298
_refine_diff_density_rms 0.063
_refine_ls_extinction_method none
_refine_ls_goodness_of_fit_ref 0.890
_refine_ls_hydrogen_treatment constr
_refine_ls_matrix_type full
_refine_ls_number_parameters 642
_refine_ls_number_reflns 12540
_refine_ls_number_restraints 0
_refine_ls_restrained_S_all 0.890
_refine_ls_R_factor_all 0.0515
_refine_ls_R_factor_gt 0.0334
_refine_ls_shift/su_max 0.002
_refine_ls_shift/su_mean 0.000
_refine_ls_structure_factor_coef Fsqd
_refine_ls_weighting_details 'calc w=1/[\s^2^(Fo^2^)+(0.0315P)^2^+0.0000P] where P=(Fo^2^+2Fc^2^)/3'
_refine_ls_weighting_scheme calc
_refine_ls_wR_factor_gt 0.0685
_refine_ls_wR_factor_ref 0.0717
_reflns_number_gt 8957
_reflns_number_total 12540
_reflns_threshold_expression >2sigma(I)
_cod_data_source_file om500256r_si_002.cif
_cod_data_source_block bb120
_cod_depositor_comments 'Adding full bibliography for 4083285--4083293.cif.'
_cod_original_cell_volume 3561.9(10)
_cod_original_sg_symbol_H-M P-1
_cod_database_code 4083288

loop_
_symmetry_equiv_pos_as_xyz
'x, y, z'
'-x, -y, -z'

loop_
_atom_site_label
_atom_site_type_symbol
_atom_site_fract_x
_atom_site_fract_y
_atom_site_fract_z
_atom_site_U_iso_or_equiv
_atom_site_adp_type
_atom_site_occupancy
_atom_site_symmetry_multiplicity
_atom_site_calc_flag
_atom_site_refinement_flags
Ni1 Ni 0.80289(3) 0.39029(2) 0.08679(2) 0.01874(9) Uani 1 1 d .
Cl1 Cl 0.96684(6) 0.47264(5) 0.12675(6) 0.0355(2) Uani 1 1 d .
Ni2 Ni 0.32743(3) 0.19049(3) 0.41878(2) 0.02186(9) Uani 1 1 d .
Cl2 Cl 0.49826(6) 0.28768(6) 0.49952(5) 0.0419(2) Uani 1 1 d .
Ni3 Ni 0.76616(3) 0.87951(2) 0.12834(2) 0.01854(9) Uani 1 1 d .
P11 P 0.82077(6) 0.52743(5) 0.14160(5) 0.02115(17) Uani 1 1 d .
C11 C 0.6617(2) 0.33487(18) 0.08932(18) 0.0176(6) Uani 1 1 d .
Cl31 Cl 0.81508(6) 1.02205(5) 0.21652(5) 0.02650(17) Uani 1 1 d .
C31 C 0.6492(2) 0.07173(19) -0.03437(19) 0.0225(7) Uani 1 1 d .
H31 H 0.7006 0.0535 -0.0172 0.027 Uiso 1 1 calc R
C30 C 0.6811(2) 0.16662(18) -0.01149(18) 0.0198(6) Uani 1 1 d .
C26 C 0.1257(2) 0.13014(18) 0.22934(18) 0.0189(6) Uani 1 1 d .
C25 C 0.1535(2) 0.02536(19) 0.42098(18) 0.0197(6) Uani 1 1 d .
C24 C 0.1215(2) 0.17669(19) 0.37313(18) 0.0211(6) Uani 1 1 d .
H24A H 0.1518 0.2427 0.3789 0.032 Uiso 1 1 calc R
H24B H 0.1437 0.1728 0.4357 0.032 Uiso 1 1 calc R
H24C H 0.0437 0.1442 0.3341 0.032 Uiso 1 1 calc R
C23 C 0.1803(2) -0.0078(2) 0.28872(19) 0.0249(7) Uani 1 1 d .
H23A H 0.1090 -0.0640 0.2502 0.037 Uiso 1 1 calc R
H23B H 0.2316 -0.0252 0.3258 0.037 Uiso 1 1 calc R
H23C H 0.2000 0.0206 0.2478 0.037 Uiso 1 1 calc R
P22 P 0.34800(6) 0.16734(5) 0.55142(5) 0.02285(18) Uani 1 1 d .
C22 C 0.1606(2) 0.13083(18) 0.32791(18) 0.0183(6) Uani 1 1 d .
P21 P 0.33282(6) 0.23497(6) 0.30161(5) 0.02604(19) Uani 1 1 d .
C16 C 0.6057(2) 0.19304(18) -0.03293(18) 0.0169(6) Uani 1 1 d .
C15 C 0.6307(2) 0.40534(18) 0.10472(17) 0.0177(6) Uani 1 1 d .
C21 C 0.1810(2) 0.06156(18) 0.35374(18) 0.0182(6) Uani 1 1 d .
C14 C 0.5944(2) 0.32901(19) -0.07751(18) 0.0201(6) Uani 1 1 d .
H14A H 0.6207 0.3235 -0.1183 0.030 Uiso 1 1 calc R
H14B H 0.6179 0.3949 -0.0502 0.030 Uiso 1 1 calc R
H14C H 0.5166 0.2914 -0.1144 0.030 Uiso 1 1 calc R
C13 C 0.6671(2) 0.28199(19) 0.15643(19) 0.0237(7) Uani 1 1 d .
H13A H 0.5967 0.2466 0.1471 0.035 Uiso 1 1 calc R
H13B H 0.7185 0.3266 0.2213 0.035 Uiso 1 1 calc R
H13C H 0.6894 0.2385 0.1443 0.035 Uiso 1 1 calc R
P12 P 0.81174(6) 0.26615(5) 0.04020(5) 0.02067(17) Uani 1 1 d .
C12 C 0.6375(2) 0.29424(18) -0.00024(18) 0.0169(6) Uani 1 1 d .
Cl32 Cl 0.68792(6) 0.78275(5) 0.18725(5) 0.02511(17) Uani 1 1 d .
C32 C 0.5432(2) 0.00527(19) -0.08164(18) 0.0224(7) Uani 1 1 d .
H32 H 0.5214 -0.0593 -0.0979 0.027 Uiso 1 1 calc R
Cl33 Cl 0.88113(5) 0.83808(5) 0.12829(5) 0.02460(17) Uani 1 1 d .
C33 C 0.4672(2) 0.03100(19) -0.10615(18) 0.0221(6) Uani 1 1 d .
H33 H 0.3938 -0.0158 -0.1396 0.027 Uiso 1 1 calc R
Cl34 Cl 0.66983(6) 0.86803(5) -0.02135(5) 0.02593(17) Uani 1 1 d .
C35 C 0.6955(2) 0.50020(19) 0.12563(18) 0.0198(6) Uani 1 1 d .
C36 C 0.6613(2) 0.5624(2) 0.13347(19) 0.0242(7) Uani 1 1 d .
H36 H 0.7060 0.6271 0.1478 0.029 Uiso 1 1 calc R
C37 C 0.5621(2) 0.5295(2) 0.12030(19) 0.0254(7) Uani 1 1 d .
H37 H 0.5382 0.5716 0.1255 0.031 Uiso 1 1 calc R
C38 C 0.4977(2) 0.4349(2) 0.09943(19) 0.0255(7) Uani 1 1 d .
H38 H 0.4296 0.4127 0.0905 0.031 Uiso 1 1 calc R
C39 C 0.2222(2) 0.07098(19) 0.51822(18) 0.0214(6) Uani 1 1 d .
C40 C 0.1896(2) 0.03982(19) 0.57790(19) 0.0234(7) Uani 1 1 d .
H40 H 0.2353 0.0724 0.6439 0.028 Uiso 1 1 calc R
C41 C 0.0909(2) -0.0384(2) 0.5403(2) 0.0274(7) Uani 1 1 d .
H41 H 0.0688 -0.0602 0.5806 0.033 Uiso 1 1 calc R
C42 C 0.0238(2) -0.0854(2) 0.4440(2) 0.0267(7) Uani 1 1 d .
H42 H -0.0438 -0.1398 0.4187 0.032 Uiso 1 1 calc R
C43 C 0.0545(2) -0.05380(19) 0.3845(2) 0.0242(7) Uani 1 1 d .
H43 H 0.0079 -0.0863 0.3185 0.029 Uiso 1 1 calc R
C44 C 0.1974(2) 0.17280(19) 0.20337(18) 0.0195(6) Uani 1 1 d .
C45 C 0.1606(2) 0.16557(19) 0.10944(19) 0.0231(7) Uani 1 1 d .
H45 H 0.2097 0.1937 0.0914 0.028 Uiso 1 1 calc R
C46 C 0.0530(2) 0.11742(18) 0.04380(19) 0.0222(7) Uani 1 1 d .
H46 H 0.0276 0.1127 -0.0197 0.027 Uiso 1 1 calc R
C47 C -0.0186(2) 0.07574(18) 0.07015(19) 0.0218(7) Uani 1 1 d .
H47 H -0.0929 0.0425 0.0245 0.026 Uiso 1 1 calc R
C48 C 0.3862(2) 0.26255(19) 0.64966(18) 0.0257(7) Uani 1 1 d .
H48 H 0.3833 0.2357 0.6987 0.031 Uiso 1 1 calc R
C49 C 0.4462(2) 0.1309(2) 0.6026(2) 0.0313(8) Uani 1 1 d .
H49 H 0.5175 0.1856 0.6248 0.038 Uiso 1 1 calc R
C50 C 0.4534(3) 0.1037(2) 0.6875(2) 0.0364(8) Uani 1 1 d .
H50A H 0.3858 0.0478 0.6673 0.055 Uiso 1 1 calc R
H50B H 0.4682 0.1556 0.7347 0.055 Uiso 1 1 calc R
H50C H 0.5108 0.0902 0.7146 0.055 Uiso 1 1 calc R
C51 C 0.4990(3) 0.3450(2) 0.6958(2) 0.0421(9) Uani 1 1 d .
H51A H 0.5488 0.3223 0.7150 0.063 Uiso 1 1 calc R
H51B H 0.5168 0.3900 0.7512 0.063 Uiso 1 1 calc R
H51C H 0.5042 0.3756 0.6510 0.063 Uiso 1 1 calc R
C52 C 0.4094(2) 0.2143(2) 0.2580(2) 0.0390(9) Uani 1 1 d .
H52 H 0.3779 0.2146 0.1925 0.047 Uiso 1 1 calc R
C53 C 0.9207(2) 0.5870(2) 0.2690(2) 0.0316(8) Uani 1 1 d .
H53 H 0.9921 0.6074 0.2787 0.038 Uiso 1 1 calc R
C54 C 0.8517(2) 0.6169(2) 0.0888(2) 0.0292(7) Uani 1 1 d .
H54 H 0.8313 0.6610 0.1073 0.035 Uiso 1 1 calc R
C55 C 0.9059(2) 0.2423(2) 0.1291(2) 0.0272(7) Uani 1 1 d .
H55 H 0.8798 0.1743 0.1027 0.033 Uiso 1 1 calc R
C56 C 0.8397(2) 0.2675(2) -0.0534(2) 0.0265(7) Uani 1 1 d .
H56 H 0.9169 0.3146 -0.0232 0.032 Uiso 1 1 calc R
C57 C 0.8206(2) 0.1733(2) -0.1006(2) 0.0321(8) Uani 1 1 d .
H57A H 0.7455 0.1251 -0.1306 0.048 Uiso 1 1 calc R
H57B H 0.8651 0.1563 -0.0534 0.048 Uiso 1 1 calc R
H57C H 0.8388 0.1778 -0.1482 0.048 Uiso 1 1 calc R
C58 C 0.3062(3) 0.2954(2) 0.6197(2) 0.0389(9) Uani 1 1 d .
H58A H 0.3077 0.3237 0.5725 0.058 Uiso 1 1 calc R
H58B H 0.3249 0.3419 0.6745 0.058 Uiso 1 1 calc R
H58C H 0.2346 0.2416 0.5928 0.058 Uiso 1 1 calc R
C59 C 0.3799(3) 0.3611(2) 0.3306(2) 0.0381(8) Uani 1 1 d .
H59 H 0.4587 0.3963 0.3761 0.046 Uiso 1 1 calc R
C60 C 0.3321(3) 0.3904(2) 0.3786(2) 0.0441(9) Uani 1 1 d .
H60A H 0.3622 0.4583 0.3966 0.066 Uiso 1 1 calc R
H60B H 0.3486 0.3736 0.4348 0.066 Uiso 1 1 calc R
H60C H 0.2548 0.3580 0.3353 0.066 Uiso 1 1 calc R
C61 C 0.9694(2) 0.6766(2) 0.1235(3) 0.0421(9) Uani 1 1 d .
H61A H 0.9900 0.6386 0.0974 0.063 Uiso 1 1 calc R
H61B H 1.0125 0.6988 0.1923 0.063 Uiso 1 1 calc R
H61C H 0.9812 0.7304 0.1030 0.063 Uiso 1 1 calc R
C62 C 0.7836(3) 0.5740(2) -0.0178(2) 0.0468(9) Uani 1 1 d .
H62A H 0.7943 0.6240 -0.0439 0.070 Uiso 1 1 calc R
H62B H 0.7085 0.5370 -0.0387 0.070 Uiso 1 1 calc R
H62C H 0.8041 0.5332 -0.0396 0.070 Uiso 1 1 calc R
C63 C 0.9233(3) 0.6748(2) 0.3104(2) 0.0433(9) Uani 1 1 d .
H63A H 0.9327 0.7161 0.2748 0.065 Uiso 1 1 calc R
H63B H 0.9826 0.7080 0.3763 0.065 Uiso 1 1 calc R
H63C H 0.8563 0.6563 0.3067 0.065 Uiso 1 1 calc R
C64 C 0.9013(3) 0.5188(2) 0.3198(2) 0.0444(9) Uani 1 1 d .
H64A H 0.8306 0.4959 0.3097 0.067 Uiso 1 1 calc R
H64B H 0.9555 0.5509 0.3873 0.067 Uiso 1 1 calc R
H64C H 0.9052 0.4656 0.2953 0.067 Uiso 1 1 calc R
C65 C 1.0198(2) 0.2968(2) 0.1534(2) 0.0398(9) Uani 1 1 d .
H65A H 1.0199 0.2891 0.0955 0.060 Uiso 1 1 calc R
H65B H 1.0614 0.2730 0.1935 0.060 Uiso 1 1 calc R
H65C H 1.0515 0.3635 0.1867 0.060 Uiso 1 1 calc R
C66 C 0.9025(3) 0.2573(2) 0.2173(2) 0.0392(8) Uani 1 1 d .
H66A H 0.9255 0.3230 0.2443 0.059 Uiso 1 1 calc R
H66B H 0.9503 0.2417 0.2632 0.059 Uiso 1 1 calc R
H66C H 0.8298 0.2167 0.2011 0.059 Uiso 1 1 calc R
C67 C 0.7770(2) 0.2995(2) -0.1258(2) 0.0365(8) Uani 1 1 d .
H67A H 0.7975 0.3038 -0.1719 0.055 Uiso 1 1 calc R
H67B H 0.7926 0.3611 -0.0940 0.055 Uiso 1 1 calc R
H67C H 0.7007 0.2540 -0.1579 0.055 Uiso 1 1 calc R
C73 C 0.5303(2) 0.3729(2) 0.09145(19) 0.0259(7) Uani 1 1 d .
H73 H 0.4852 0.3082 0.0770 0.031 Uiso 1 1 calc R
C72 C 0.0175(2) 0.08231(18) 0.16194(18) 0.0197(6) Uani 1 1 d .
H72 H -0.0321 0.0538 0.1794 0.024 Uiso 1 1 calc R
C71 C 0.3585(3) 0.3894(2) 0.2440(2) 0.0652(13) Uani 1 1 d .
H71A H 0.3914 0.3715 0.2150 0.098 Uiso 1 1 calc R
H71B H 0.3888 0.4574 0.2630 0.098 Uiso 1 1 calc R
H71C H 0.2816 0.3573 0.1987 0.098 Uiso 1 1 calc R
C70 C 0.4222(3) 0.0515(3) 0.5270(2) 0.0573(11) Uani 1 1 d .
H70A H 0.3508 -0.0021 0.5010 0.086 Uiso 1 1 calc R
H70B H 0.4747 0.0324 0.5545 0.086 Uiso 1 1 calc R
H70C H 0.4259 0.0730 0.4767 0.086 Uiso 1 1 calc R
C69 C 0.3932(3) 0.1175(3) 0.2493(3) 0.0550(11) Uani 1 1 d .
H69A H 0.3171 0.0705 0.2091 0.082 Uiso 1 1 calc R
H69B H 0.4217 0.1129 0.3118 0.082 Uiso 1 1 calc R
H69C H 0.4304 0.1064 0.2215 0.082 Uiso 1 1 calc R
C68 C 0.5274(3) 0.2895(3) 0.3113(2) 0.0695(13) Uani 1 1 d .
H68A H 0.5594 0.2762 0.2786 0.104 Uiso 1 1 calc R
H68B H 0.5634 0.2893 0.3751 0.104 Uiso 1 1 calc R
H68C H 0.5351 0.3511 0.3144 0.104 Uiso 1 1 calc R
C34 C 0.4984(2) 0.12448(18) -0.08178(18) 0.0201(6) Uani 1 1 d .
H34 H 0.4465 0.1422 -0.0984 0.024 Uiso 1 1 calc R

loop_
_atom_site_aniso_label
_atom_site_aniso_U_11
_atom_site_aniso_U_22
_atom_site_aniso_U_33
_atom_site_aniso_U_23
_atom_site_aniso_U_13
_atom_site_aniso_U_12
Ni1 0.01816(19) 0.01493(19) 0.0214(2) 0.00510(16) 0.00894(17) 0.00946(17)
Cl1 0.0211(4) 0.0203(4) 0.0591(5) 0.0075(4) 0.0187(4) 0.0108(3)
Ni2 0.0223(2) 0.0269(2) 0.01515(19) 0.00669(17) 0.01118(17) 0.01077(18)
Cl2 0.0239(4) 0.0594(6) 0.0228(4) 0.0134(4) 0.0110(4) 0.0081(4)
Ni3 0.0248(2) 0.0185(2) 0.01740(19) 0.00822(16) 0.01322(17) 0.01270(17)
P11 0.0203(4) 0.0155(4) 0.0250(4) 0.0056(3) 0.0103(4) 0.0098(3)
C11 0.0164(15) 0.0155(15) 0.0186(15) 0.0068(12) 0.0084(13) 0.0074(13)
Cl31 0.0285(4) 0.0204(4) 0.0271(4) 0.0025(3) 0.0160(3) 0.0102(3)
C31 0.0270(17) 0.0226(16) 0.0253(16) 0.0087(14) 0.0153(14) 0.0174(15)
C30 0.0228(16) 0.0176(15) 0.0178(15) 0.0059(13) 0.0105(13) 0.0101(13)
C26 0.0275(16) 0.0172(15) 0.0202(15) 0.0088(13) 0.0142(14) 0.0160(14)
C25 0.0289(17) 0.0194(16) 0.0192(15) 0.0085(13) 0.0139(14) 0.0178(14)
C24 0.0289(17) 0.0214(16) 0.0195(15) 0.0085(13) 0.0152(14) 0.0157(14)
C23 0.0318(17) 0.0286(17) 0.0189(16) 0.0075(14) 0.0137(14) 0.0195(15)
P22 0.0268(4) 0.0238(4) 0.0157(4) 0.0064(3) 0.0113(3) 0.0117(4)
C22 0.0151(14) 0.0182(15) 0.0155(14) 0.0015(12) 0.0086(12) 0.0045(13)
P21 0.0244(4) 0.0328(5) 0.0174(4) 0.0085(4) 0.0131(4) 0.0100(4)
C16 0.0230(16) 0.0159(15) 0.0140(14) 0.0062(12) 0.0114(13) 0.0100(13)
C15 0.0224(15) 0.0198(16) 0.0135(14) 0.0063(12) 0.0093(13) 0.0133(13)
C21 0.0214(15) 0.0195(15) 0.0160(15) 0.0058(13) 0.0106(13) 0.0120(13)
C14 0.0191(15) 0.0211(16) 0.0175(15) 0.0060(13) 0.0077(13) 0.0107(13)
C13 0.0303(17) 0.0200(16) 0.0227(16) 0.0095(13) 0.0152(14) 0.0131(14)
P12 0.0191(4) 0.0161(4) 0.0254(4) 0.0051(3) 0.0107(3) 0.0100(3)
C12 0.0135(14) 0.0174(15) 0.0208(15) 0.0070(13) 0.0101(13) 0.0079(13)
Cl32 0.0315(4) 0.0210(4) 0.0310(4) 0.0126(3) 0.0223(4) 0.0133(3)
C32 0.0311(17) 0.0151(15) 0.0232(16) 0.0063(13) 0.0165(14) 0.0119(14)
Cl33 0.0278(4) 0.0244(4) 0.0288(4) 0.0106(3) 0.0180(3) 0.0158(3)
C33 0.0238(16) 0.0192(16) 0.0195(15) 0.0050(13) 0.0124(14) 0.0078(14)
Cl34 0.0316(4) 0.0268(4) 0.0180(4) 0.0092(3) 0.0111(3) 0.0162(4)
C35 0.0229(16) 0.0198(16) 0.0167(15) 0.0036(13) 0.0100(13) 0.0127(14)
C36 0.0298(17) 0.0214(16) 0.0211(16) 0.0072(13) 0.0124(14) 0.0145(14)
C37 0.0338(18) 0.0282(18) 0.0236(16) 0.0093(14) 0.0177(15) 0.0211(16)
C38 0.0272(17) 0.0339(19) 0.0305(17) 0.0141(15) 0.0228(15) 0.0191(16)
C39 0.0323(17) 0.0198(16) 0.0194(16) 0.0106(13) 0.0150(14) 0.0171(14)
C40 0.0330(18) 0.0191(16) 0.0167(15) 0.0054(13) 0.0137(14) 0.0122(15)
C41 0.0373(19) 0.0275(18) 0.0277(18) 0.0133(15) 0.0220(16) 0.0193(16)
C42 0.0293(17) 0.0197(16) 0.0327(18) 0.0120(15) 0.0189(15) 0.0110(15)
C43 0.0304(17) 0.0179(16) 0.0209(16) 0.0057(13) 0.0124(14) 0.0117(15)
C44 0.0247(16) 0.0201(16) 0.0165(15) 0.0054(13) 0.0118(13) 0.0135(14)
C45 0.0352(18) 0.0225(16) 0.0213(16) 0.0101(13) 0.0188(15) 0.0182(15)
C46 0.0327(18) 0.0211(16) 0.0142(15) 0.0059(13) 0.0111(14) 0.0168(15)
C47 0.0256(16) 0.0186(16) 0.0206(16) 0.0051(13) 0.0114(14) 0.0128(14)
C48 0.0374(18) 0.0213(16) 0.0126(15) 0.0042(13) 0.0139(14) 0.0104(15)
C49 0.0313(18) 0.038(2) 0.0225(17) 0.0085(15) 0.0116(15) 0.0202(16)
C50 0.040(2) 0.036(2) 0.0284(18) 0.0161(16) 0.0118(16) 0.0218(17)
C51 0.050(2) 0.0292(19) 0.0231(18) 0.0042(15) 0.0188(17) 0.0036(17)
C52 0.0309(19) 0.064(3) 0.0216(17) 0.0159(17) 0.0182(16) 0.0197(19)
C53 0.0266(17) 0.0212(17) 0.0295(18) -0.0013(14) 0.0072(15) 0.0097(15)
C54 0.0279(17) 0.0204(16) 0.050(2) 0.0188(16) 0.0242(16) 0.0163(15)
C55 0.0255(17) 0.0180(16) 0.0310(18) 0.0047(14) 0.0073(14) 0.0153(14)
C56 0.0207(16) 0.0258(17) 0.0330(18) 0.0058(14) 0.0155(14) 0.0121(14)
C57 0.0315(18) 0.0286(18) 0.0369(19) 0.0053(15) 0.0216(16) 0.0142(16)
C58 0.066(2) 0.0324(19) 0.0225(17) 0.0094(15) 0.0225(17) 0.0309(19)
C59 0.039(2) 0.0276(19) 0.0261(18) 0.0082(15) 0.0171(16) 0.0015(16)
C60 0.051(2) 0.0266(19) 0.040(2) 0.0092(17) 0.0188(18) 0.0147(18)
C61 0.037(2) 0.0309(19) 0.071(3) 0.0262(19) 0.035(2) 0.0189(17)
C62 0.053(2) 0.040(2) 0.048(2) 0.0304(19) 0.027(2) 0.0219(19)
C63 0.042(2) 0.030(2) 0.034(2) -0.0064(16) 0.0096(17) 0.0157(17)
C64 0.050(2) 0.036(2) 0.0248(18) 0.0025(16) 0.0061(17) 0.0227(19)
C65 0.0271(18) 0.0260(18) 0.049(2) 0.0040(16) 0.0069(16) 0.0171(16)
C66 0.041(2) 0.039(2) 0.035(2) 0.0181(17) 0.0117(17) 0.0273(18)
C67 0.042(2) 0.045(2) 0.040(2) 0.0217(17) 0.0300(17) 0.0267(18)
C73 0.0327(18) 0.0239(17) 0.0274(17) 0.0110(14) 0.0207(15) 0.0142(15)
C72 0.0233(16) 0.0148(15) 0.0227(16) 0.0070(13) 0.0140(14) 0.0095(13)
C71 0.093(3) 0.029(2) 0.038(2) 0.0163(18) 0.033(2) 0.005(2)
C70 0.076(3) 0.085(3) 0.035(2) 0.020(2) 0.024(2) 0.067(3)
C69 0.062(3) 0.096(3) 0.051(2) 0.035(2) 0.045(2) 0.058(3)
C68 0.031(2) 0.117(4) 0.041(2) 0.013(2) 0.0247(19) 0.021(2)
C34 0.0240(16) 0.0221(16) 0.0167(15) 0.0082(13) 0.0109(13) 0.0135(14)

loop_
_atom_type_symbol
_atom_type_description
_atom_type_scat_dispersion_real
_atom_type_scat_dispersion_imag
_atom_type_scat_source
C C 0.0033 0.0016 'International Tables Vol C Tables 4.2.6.8 and 6.1.1.4'
H H 0.0000 0.0000 'International Tables Vol C Tables 4.2.6.8 and 6.1.1.4'
P P 0.1023 0.0942 'International Tables Vol C Tables 4.2.6.8 and 6.1.1.4'
Cl Cl 0.1484 0.1585 'International Tables Vol C Tables 4.2.6.8 and 6.1.1.4'
Ni Ni 0.3393 1.1124 'International Tables Vol C Tables 4.2.6.8 and 6.1.1.4'

loop_
_geom_angle_atom_site_label_1
_geom_angle_atom_site_label_2
_geom_angle_atom_site_label_3
_geom_angle
C12 Ni1 C11 38.48(9)
C12 Ni1 Cl1 158.63(8)
C11 Ni1 Cl1 162.80(8)
C12 Ni1 P12 83.07(7)
C11 Ni1 P12 105.24(7)
Cl1 Ni1 P12 85.56(3)
C12 Ni1 P11 105.58(7)
C11 Ni1 P11 83.21(7)
Cl1 Ni1 P11 85.58(3)
P12 Ni1 P11 171.10(3)
C21 Ni2 C22 38.41(10)
C21 Ni2 Cl2 158.82(8)
C22 Ni2 Cl2 162.50(8)
C21 Ni2 P21 105.55(7)
C22 Ni2 P21 83.72(7)
Cl2 Ni2 P21 84.38(3)
C21 Ni2 P22 83.82(7)
C22 Ni2 P22 104.24(7)
Cl2 Ni2 P22 86.73(3)
P21 Ni2 P22 170.63(3)
Cl32 Ni3 Cl34 120.18(3)
Cl32 Ni3 Cl33 103.20(3)
Cl34 Ni3 Cl33 103.70(3)
Cl32 Ni3 Cl31 102.45(3)
Cl34 Ni3 Cl31 104.35(3)
Cl33 Ni3 Cl31 124.49(3)
C35 P11 C54 105.43(13)
C35 P11 C53 106.63(13)
C54 P11 C53 105.97(14)
C35 P11 Ni1 105.88(9)
C54 P11 Ni1 120.43(10)
C53 P11 Ni1 111.61(10)
C12 C11 C15 119.3(2)
C12 C11 C13 121.1(2)
C15 C11 C13 113.1(2)
C12 C11 Ni1 69.90(15)
C15 C11 Ni1 114.27(17)
C13 C11 Ni1 110.90(17)
C32 C31 C30 119.5(3)
C32 C31 H31 120.2
C30 C31 H31 120.2
C16 C30 C31 119.9(2)
C16 C30 P12 111.57(19)
C31 C30 P12 128.5(2)
C72 C26 C44 119.2(2)
C72 C26 C22 118.2(2)
C44 C26 C22 122.6(2)
C43 C25 C39 119.2(2)
C43 C25 C21 118.6(2)
C39 C25 C21 122.1(2)
C22 C24 H24A 109.5
C22 C24 H24B 109.5
H24A C24 H24B 109.5
C22 C24 H24C 109.5
H24A C24 H24C 109.5
H24B C24 H24C 109.5
C21 C23 H23A 109.5
C21 C23 H23B 109.5
H23A C23 H23B 109.5
C21 C23 H23C 109.5
H23A C23 H23C 109.5
H23B C23 H23C 109.5
C39 P22 C48 106.93(13)
C39 P22 C49 106.82(14)
C48 P22 C49 105.08(13)
C39 P22 Ni2 105.68(9)
C48 P22 Ni2 119.73(10)
C49 P22 Ni2 111.90(10)
C21 C22 C26 119.6(2)
C21 C22 C24 121.4(2)
C26 C22 C24 112.9(2)
C21 C22 Ni2 70.60(15)
C26 C22 Ni2 113.98(17)
C24 C22 Ni2 110.02(17)
C44 P21 C52 106.05(13)
C44 P21 C59 107.11(14)
C52 P21 C59 106.07(16)
C44 P21 Ni2 105.77(9)
C52 P21 Ni2 120.62(11)
C59 P21 Ni2 110.47(10)
C34 C16 C30 119.6(2)
C34 C16 C12 118.7(2)
C30 C16 C12 121.7(2)
C35 C15 C73 119.3(2)
C35 C15 C11 122.1(2)
C73 C15 C11 118.5(2)
C22 C21 C25 119.0(2)
C22 C21 C23 121.3(2)
C25 C21 C23 113.8(2)
C22 C21 Ni2 70.99(15)
C25 C21 Ni2 114.48(18)
C23 C21 Ni2 108.50(18)
C12 C14 H14A 109.5
C12 C14 H14B 109.5
H14A C14 H14B 109.5
C12 C14 H14C 109.5
H14A C14 H14C 109.5
H14B C14 H14C 109.5
C11 C13 H13A 109.5
C11 C13 H13B 109.5
H13A C13 H13B 109.5
C11 C13 H13C 109.5
H13A C13 H13C 109.5
H13B C13 H13C 109.5
C30 P12 C56 106.02(13)
C30 P12 C55 107.30(13)
C56 P12 C55 106.10(13)
C30 P12 Ni1 105.70(9)
C56 P12 Ni1 112.51(9)
C55 P12 Ni1 118.48(10)
C11 C12 C14 120.8(2)
C11 C12 C16 118.6(2)
C14 C12 C16 114.8(2)
C11 C12 Ni1 71.62(15)
C14 C12 Ni1 106.91(17)
C16 C12 Ni1 115.05(17)
C31 C32 C33 120.9(3)
C31 C32 H32 119.6
C33 C32 H32 119.6
C34 C33 C32 119.8(3)
C34 C33 H33 120.1
C32 C33 H33 120.1
C36 C35 C15 120.5(3)
C36 C35 P11 127.2(2)
C15 C35 P11 112.28(19)
C37 C36 C35 119.7(3)
C37 C36 H36 120.2
C35 C36 H36 120.2
C36 C37 C38 119.7(3)
C36 C37 H37 120.1
C38 C37 H37 120.1
C73 C38 C37 121.2(3)
C73 C38 H38 119.4
C37 C38 H38 119.4
C25 C39 C40 120.2(3)
C25 C39 P22 112.5(2)
C40 C39 P22 127.3(2)
C41 C40 C39 119.6(3)
C41 C40 H40 120.2
C39 C40 H40 120.2
C40 C41 C42 120.3(3)
C40 C41 H41 119.9
C42 C41 H41 119.9
C43 C42 C41 120.4(3)
C43 C42 H42 119.8
C41 C42 H42 119.8
C42 C43 C25 120.2(3)
C42 C43 H43 119.9
C25 C43 H43 119.9
C26 C44 C45 120.2(3)
C26 C44 P21 112.16(19)
C45 C44 P21 127.6(2)
C46 C45 C44 119.5(3)
C46 C45 H45 120.3
C44 C45 H45 120.3
C45 C46 C47 120.2(3)
C45 C46 H46 119.9
C47 C46 H46 119.9
C72 C47 C46 120.3(3)
C72 C47 H47 119.9
C46 C47 H47 119.9
C51 C48 C58 111.0(2)
C51 C48 P22 113.6(2)
C58 C48 P22 111.31(19)
C51 C48 H48 106.8
C58 C48 H48 106.8
P22 C48 H48 106.8
C70 C49 C50 111.1(3)
C70 C49 P22 109.8(2)
C50 C49 P22 113.4(2)
C70 C49 H49 107.4
C50 C49 H49 107.4
P22 C49 H49 107.4
C49 C50 H50A 109.5
C49 C50 H50B 109.5
H50A C50 H50B 109.5
C49 C50 H50C 109.5
H50A C50 H50C 109.5
H50B C50 H50C 109.5
C48 C51 H51A 109.5
C48 C51 H51B 109.5
H51A C51 H51B 109.5
C48 C51 H51C 109.5
H51A C51 H51C 109.5
H51B C51 H51C 109.5
C69 C52 C68 111.5(3)
C69 C52 P21 110.9(2)
C68 C52 P21 115.6(2)
C69 C52 H52 106.0
C68 C52 H52 106.0
P21 C52 H52 106.0
C64 C53 C63 111.1(3)
C64 C53 P11 110.2(2)
C63 C53 P11 112.3(2)
C64 C53 H53 107.7
C63 C53 H53 107.7
P11 C53 H53 107.7
C62 C54 C61 110.7(3)
C62 C54 P11 111.3(2)
C61 C54 P11 114.9(2)
C62 C54 H54 106.5
C61 C54 H54 106.5
P11 C54 H54 106.5
C66 C55 C65 110.7(2)
C66 C55 P12 109.81(19)
C65 C55 P12 115.2(2)
C66 C55 H55 106.9
C65 C55 H55 106.9
P12 C55 H55 106.9
C57 C56 C67 111.1(2)
C57 C56 P12 112.3(2)
C67 C56 P12 111.53(19)
C57 C56 H56 107.2
C67 C56 H56 107.2
P12 C56 H56 107.2
C56 C57 H57A 109.5
C56 C57 H57B 109.5
H57A C57 H57B 109.5
C56 C57 H57C 109.5
H57A C57 H57C 109.5
H57B C57 H57C 109.5
C48 C58 H58A 109.5
C48 C58 H58B 109.5
H58A C58 H58B 109.5
C48 C58 H58C 109.5
H58A C58 H58C 109.5
H58B C58 H58C 109.5
C60 C59 C71 110.6(3)
C60 C59 P21 111.6(2)
C71 C59 P21 112.0(2)
C60 C59 H59 107.5
C71 C59 H59 107.5
P21 C59 H59 107.5
C59 C60 H60A 109.5
C59 C60 H60B 109.5
H60A C60 H60B 109.5
C59 C60 H60C 109.5
H60A C60 H60C 109.5
H60B C60 H60C 109.5
C54 C61 H61A 109.5
C54 C61 H61B 109.5
H61A C61 H61B 109.5
C54 C61 H61C 109.5
H61A C61 H61C 109.5
H61B C61 H61C 109.5
C54 C62 H62A 109.5
C54 C62 H62B 109.5
H62A C62 H62B 109.5
C54 C62 H62C 109.5
H62A C62 H62C 109.5
H62B C62 H62C 109.5
C53 C63 H63A 109.5
C53 C63 H63B 109.5
H63A C63 H63B 109.5
C53 C63 H63C 109.5
H63A C63 H63C 109.5
H63B C63 H63C 109.5
C53 C64 H64A 109.5
C53 C64 H64B 109.5
H64A C64 H64B 109.5
C53 C64 H64C 109.5
H64A C64 H64C 109.5
H64B C64 H64C 109.5
C55 C65 H65A 109.5
C55 C65 H65B 109.5
H65A C65 H65B 109.5
C55 C65 H65C 109.5
H65A C65 H65C 109.5
H65B C65 H65C 109.5
C55 C66 H66A 109.5
C55 C66 H66B 109.5
H66A C66 H66B 109.5
C55 C66 H66C 109.5
H66A C66 H66C 109.5
H66B C66 H66C 109.5
C56 C67 H67A 109.5
C56 C67 H67B 109.5
H67A C67 H67B 109.5
C56 C67 H67C 109.5
H67A C67 H67C 109.5
H67B C67 H67C 109.5
C38 C73 C15 119.6(3)
C38 C73 H73 120.2
C15 C73 H73 120.2
C47 C72 C26 120.6(3)
C47 C72 H72 119.7
C26 C72 H72 119.7
C59 C71 H71A 109.5
C59 C71 H71B 109.5
H71A C71 H71B 109.5
C59 C71 H71C 109.5
H71A C71 H71C 109.5
H71B C71 H71C 109.5
C49 C70 H70A 109.5
C49 C70 H70B 109.5
H70A C70 H70B 109.5
C49 C70 H70C 109.5
H70A C70 H70C 109.5
H70B C70 H70C 109.5
C52 C69 H69A 109.5
C52 C69 H69B 109.5
H69A C69 H69B 109.5
C52 C69 H69C 109.5
H69A C69 H69C 109.5
H69B C69 H69C 109.5
C52 C68 H68A 109.5
C52 C68 H68B 109.5
H68A C68 H68B 109.5
C52 C68 H68C 109.5
H68A C68 H68C 109.5
H68B C68 H68C 109.5
C33 C34 C16 120.1(2)
C33 C34 H34 119.9
C16 C34 H34 119.9

loop_
_geom_bond_atom_site_label_1
_geom_bond_atom_site_label_2
_geom_bond_distance
Ni1 C12 2.110(3)
Ni1 C11 2.132(3)
Ni1 Cl1 2.1695(9)
Ni1 P12 2.2272(8)
Ni1 P11 2.2283(8)
Ni2 C21 2.122(3)
Ni2 C22 2.127(3)
Ni2 Cl2 2.1723(9)
Ni2 P21 2.2290(9)
Ni2 P22 2.2324(9)
Ni3 Cl32 2.2514(8)
Ni3 Cl34 2.2560(8)
Ni3 Cl33 2.2599(8)
Ni3 Cl31 2.2721(8)
P11 C35 1.789(3)
P11 C54 1.842(3)
P11 C53 1.844(3)
C11 C12 1.398(3)
C11 C15 1.504(3)
C11 C13 1.515(3)
C31 C32 1.368(4)
C31 C30 1.397(4)
C31 H31 0.9500
C30 C16 1.393(3)
C30 P12 1.791(3)
C26 C72 1.387(4)
C26 C44 1.388(4)
C26 C22 1.510(4)
C25 C43 1.389(4)
C25 C39 1.396(4)
C25 C21 1.505(4)
C24 C22 1.518(3)
C24 H24A 0.9800
C24 H24B 0.9800
C24 H24C 0.9800
C23 C21 1.506(3)
C23 H23A 0.9800
C23 H23B 0.9800
C23 H23C 0.9800
P22 C39 1.790(3)
P22 C48 1.841(3)
P22 C49 1.845(3)
C22 C21 1.398(4)
P21 C44 1.796(3)
P21 C52 1.837(3)
P21 C59 1.843(3)
C16 C34 1.390(4)
C16 C12 1.504(3)
C15 C35 1.390(4)
C15 C73 1.400(4)
C14 C12 1.500(3)
C14 H14A 0.9800
C14 H14B 0.9800
C14 H14C 0.9800
C13 H13A 0.9800
C13 H13B 0.9800
C13 H13C 0.9800
P12 C56 1.842(3)
P12 C55 1.843(3)
C32 C33 1.391(4)
C32 H32 0.9500
C33 C34 1.377(4)
C33 H33 0.9500
C35 C36 1.390(4)
C36 C37 1.382(4)
C36 H36 0.9500
C37 C38 1.385(4)
C37 H37 0.9500
C38 C73 1.370(4)
C38 H38 0.9500
C39 C40 1.399(4)
C40 C41 1.378(4)
C40 H40 0.9500
C41 C42 1.385(4)
C41 H41 0.9500
C42 C43 1.383(4)
C42 H42 0.9500
C43 H43 0.9500
C44 C45 1.405(4)
C45 C46 1.375(4)
C45 H45 0.9500
C46 C47 1.388(4)
C46 H46 0.9500
C47 C72 1.375(4)
C47 H47 0.9500
C48 C51 1.521(4)
C48 C58 1.532(4)
C48 H48 1.0000
C49 C70 1.525(4)
C49 C50 1.531(4)
C49 H49 1.0000
C50 H50A 0.9800
C50 H50B 0.9800
C50 H50C 0.9800
C51 H51A 0.9800
C51 H51B 0.9800
C51 H51C 0.9800
C52 C69 1.510(5)
C52 C68 1.528(4)
C52 H52 1.0000
C53 C64 1.524(4)
C53 C63 1.534(4)
C53 H53 1.0000
C54 C62 1.518(4)
C54 C61 1.531(4)
C54 H54 1.0000
C55 C66 1.523(4)
C55 C65 1.523(4)
C55 H55 1.0000
C56 C57 1.525(4)
C56 C67 1.528(4)
C56 H56 1.0000
C57 H57A 0.9800
C57 H57B 0.9800
C57 H57C 0.9800
C58 H58A 0.9800
C58 H58B 0.9800
C58 H58C 0.9800
C59 C60 1.521(4)
C59 C71 1.533(4)
C59 H59 1.0000
C60 H60A 0.9800
C60 H60B 0.9800
C60 H60C 0.9800
C61 H61A 0.9800
C61 H61B 0.9800
C61 H61C 0.9800
C62 H62A 0.9800
C62 H62B 0.9800
C62 H62C 0.9800
C63 H63A 0.9800
C63 H63B 0.9800
C63 H63C 0.9800
C64 H64A 0.9800
C64 H64B 0.9800
C64 H64C 0.9800
C65 H65A 0.9800
C65 H65B 0.9800
C65 H65C 0.9800
C66 H66A 0.9800
C66 H66B 0.9800
C66 H66C 0.9800
C67 H67A 0.9800
C67 H67B 0.9800
C67 H67C 0.9800
C73 H73 0.9500
C72 H72 0.9500
C71 H71A 0.9800
C71 H71B 0.9800
C71 H71C 0.9800
C70 H70A 0.9800
C70 H70B 0.9800
C70 H70C 0.9800
C69 H69A 0.9800
C69 H69B 0.9800
C69 H69C 0.9800
C68 H68A 0.9800
C68 H68B 0.9800
C68 H68C 0.9800
C34 H34 0.9500

loop_
_platon_squeeze_void_nr
_platon_squeeze_void_average_x
_platon_squeeze_void_average_y
_platon_squeeze_void_average_z
_platon_squeeze_void_volume
_platon_squeeze_void_count_electrons
_platon_squeeze_void_content
1 -0.000 0.500 0.500 767 235 ' '
